data_2215415
loop_
_publ_author_name
'Kavitha, T.'
'Ponnuswamy, S.'
'Mohanraj, V.'
'Ilango, S. S.'
'Ponnuswamy, M. N.'

_publ_section_title
;
 3-Ethyl-2,6-bis(4-methoxyphenyl)piperidin-4-one
;
_journal_coeditor_code CI2447
_journal_issue 10
_journal_name_full 'Acta Crystallographica Section E'
_journal_page_first o3985
_journal_page_last o3985
_journal_paper_doi 10.1107/S1600536807041475
_journal_volume 63
_journal_year 2007
_chemical_formula_iupac 'C21 H25 N O3'
_chemical_formula_moiety 'C21 H25 N O3'
_chemical_formula_sum 'C21 H25 N O3'
_chemical_formula_weight 339.42
_chemical_name_systematic
;
3-Ethyl-2,6-bis(4-methoxyphenyl)piperidin-4-one
;
_space_group_IT_number 14
_symmetry_cell_setting monoclinic
_symmetry_space_group_name_Hall '-P 2ybc'
_symmetry_space_group_name_H-M 'P 1 21/c 1'
_atom_sites_solution_hydrogens geom
_atom_sites_solution_primary direct
_atom_sites_solution_secondary difmap
_audit_creation_method SHELXL-97
_cell_angle_alpha 90.00
_cell_angle_beta 110.401(5)
_cell_angle_gamma 90.00
_cell_formula_units_Z 4
_cell_length_a 14.012(2)
_cell_length_b 7.8060(14)
_cell_length_c 17.655(3)
_cell_measurement_reflns_used 3270
_cell_measurement_temperature 293(2)
_cell_measurement_theta_max 25.34
_cell_measurement_theta_min 1.55
_cell_volume 1809.9(5)
_computing_cell_refinement 'APEX2 (Bruker, 2004)'
_computing_data_collection 'APEX2 (Bruker, 2004)'
_computing_data_reduction 'SAINT (Bruker, 2004)'
_computing_molecular_graphics 'PLATON (Spek, 2003)'
_computing_publication_material 'SHELXL97 (Sheldrick, 1997) and PARST (Nardelli, 1995)'
_computing_structure_refinement 'SHELXL97 (Sheldrick, 1997)'
_computing_structure_solution 'SHELXS97 (Sheldrick, 1997)'
_diffrn_ambient_temperature 293(2)
_diffrn_measured_fraction_theta_full 0.996
_diffrn_measured_fraction_theta_max 0.989
_diffrn_measurement_device_type 'Bruker Kappa APEX II area-detector'
_diffrn_measurement_method '\w and \f'
_diffrn_radiation_monochromator graphite
_diffrn_radiation_source 'fine-focus sealed tube'
_diffrn_radiation_type MoK\a
_diffrn_radiation_wavelength 0.71073
_diffrn_reflns_av_R_equivalents 0.0604
_diffrn_reflns_av_sigmaI/netI 0.0494
_diffrn_reflns_limit_h_max 16
_diffrn_reflns_limit_h_min -15
_diffrn_reflns_limit_k_max 9
_diffrn_reflns_limit_k_min -9
_diffrn_reflns_limit_l_max 21
_diffrn_reflns_limit_l_min -21
_diffrn_reflns_number 15103
_diffrn_reflns_theta_full 25.00
_diffrn_reflns_theta_max 25.34
_diffrn_reflns_theta_min 1.55
_diffrn_standards_number 0
_exptl_absorpt_coefficient_mu 0.083
_exptl_absorpt_correction_type none
_exptl_crystal_colour colourless
_exptl_crystal_density_diffrn 1.246
_exptl_crystal_density_method 'not measured'
_exptl_crystal_description Block
_exptl_crystal_F_000 728
_exptl_crystal_size_max 0.15
_exptl_crystal_size_mid 0.13
_exptl_crystal_size_min 0.10
_refine_diff_density_max 0.263
_refine_diff_density_min -0.269
_refine_ls_extinction_method none
_refine_ls_goodness_of_fit_ref 1.097
_refine_ls_hydrogen_treatment mixed
_refine_ls_matrix_type full
_refine_ls_number_parameters 230
_refine_ls_number_reflns 3270
_refine_ls_number_restraints 0
_refine_ls_restrained_S_all 1.097
_refine_ls_R_factor_all 0.0928
_refine_ls_R_factor_gt 0.0660
_refine_ls_shift/su_max 0.001
_refine_ls_shift/su_mean 0.000
_refine_ls_structure_factor_coef Fsqd
_refine_ls_weighting_details 'calc w=1/[\s^2^(Fo^2^)+(0.1169P)^2^+0.8076P] where P=(Fo^2^+2Fc^2^)/3'
_refine_ls_weighting_scheme calc
_refine_ls_wR_factor_gt 0.1883
_refine_ls_wR_factor_ref 0.2195
_reflns_number_gt 2348
_reflns_number_total 3270
_reflns_threshold_expression I>2\s(I)
_cod_data_source_file ci2447.cif
_cod_data_source_block I
_cod_original_cell_volume 1810.0(5)
_cod_original_sg_symbol_H-M 'P 21/c'
_cod_database_code 2215415
_cod_database_fobs_code 2215415

loop_
_symmetry_equiv_pos_as_xyz
'x, y, z'
'-x, y+1/2, -z+1/2'
'-x, -y, -z'
'x, -y-1/2, z-1/2'

loop_
_atom_site_type_symbol
_atom_site_label
_atom_site_fract_x
_atom_site_fract_y
_atom_site_fract_z
_atom_site_U_iso_or_equiv
_atom_site_adp_type
_atom_site_calc_flag
_atom_site_refinement_flags
_atom_site_occupancy
H H1 0.465(2) 0.530(5) 0.1687(19) 0.057(9) Uiso d . 1
C C2 0.54806(18) 0.3215(4) 0.17902(16) 0.0411(7) Uani d . 1
H H2 0.5470 0.2782 0.2308 0.049 Uiso calc R 1
C C3 0.54152(19) 0.1662(4) 0.12238(16) 0.0422(7) Uani d . 1
H H3 0.5390 0.2119 0.0700 0.051 Uiso calc R 1
C C4 0.4410(2) 0.0763(4) 0.10928(18) 0.0462(7) Uani d . 1
C C5 0.3484(2) 0.1890(4) 0.08452(18) 0.0492(7) Uani d . 1
H H5A 0.2904 0.1234 0.0863 0.059 Uiso calc R 1
H H5B 0.3337 0.2270 0.0293 0.059 Uiso calc R 1
C C6 0.36336(19) 0.3454(4) 0.13980(17) 0.0418(7) Uani d . 1
H H6 0.3705 0.3066 0.1943 0.050 Uiso calc R 1
C C7 0.6321(2) 0.0451(4) 0.1516(2) 0.0544(8) Uani d . 1
H H7A 0.6594 0.0486 0.2102 0.065 Uiso calc R 1
H H7B 0.6082 -0.0706 0.1358 0.065 Uiso calc R 1
C C8 0.7175(3) 0.0832(5) 0.1204(2) 0.0678(10) Uani d . 1
H H8A 0.7712 0.0011 0.1421 0.102 Uiso calc R 1
H H8B 0.7433 0.1963 0.1368 0.102 Uiso calc R 1
H H8C 0.6923 0.0763 0.0625 0.102 Uiso calc R 1
C C9 0.64449(19) 0.4237(4) 0.19468(16) 0.0400(6) Uani d . 1
C C10 0.7234(2) 0.4118(4) 0.26803(16) 0.0427(7) Uani d . 1
H H10 0.7151 0.3450 0.3089 0.051 Uiso calc R 1
C C11 0.81529(19) 0.4977(4) 0.28201(16) 0.0446(7) Uani d . 1
H H11 0.8680 0.4867 0.3314 0.054 Uiso calc R 1
C C12 0.8272(2) 0.5987(4) 0.22232(17) 0.0429(7) Uani d . 1
C C13 0.7491(2) 0.6126(4) 0.14879(17) 0.0484(7) Uani d . 1
H H13 0.7576 0.6795 0.1080 0.058 Uiso calc R 1
C C14 0.6584(2) 0.5277(4) 0.13550(17) 0.0472(7) Uani d . 1
H H14 0.6057 0.5402 0.0862 0.057 Uiso calc R 1
C C15 0.27395(19) 0.4669(4) 0.11000(16) 0.0399(6) Uani d . 1
C C16 0.2672(2) 0.5889(4) 0.05091(17) 0.0478(7) Uani d . 1
H H16 0.3198 0.5993 0.0306 0.057 Uiso calc R 1
C C17 0.1835(2) 0.6948(4) 0.02204(17) 0.0481(7) Uani d . 1
H H17 0.1804 0.7759 -0.0173 0.058 Uiso calc R 1
C C18 0.10395(19) 0.6814(4) 0.05126(16) 0.0422(7) Uani d . 1
C C19 0.10883(19) 0.5612(4) 0.10976(17) 0.0447(7) Uani d . 1
H H19 0.0558 0.5508 0.1297 0.054 Uiso calc R 1
C C20 0.1939(2) 0.4555(4) 0.13862(17) 0.0438(7) Uani d . 1
H H20 0.1970 0.3750 0.1782 0.053 Uiso calc R 1
C C21 0.9997(2) 0.6714(5) 0.3003(2) 0.0695(10) Uani d . 1
H H21A 1.0539 0.7436 0.2977 0.104 Uiso calc R 1
H H21B 1.0213 0.5540 0.3051 0.104 Uiso calc R 1
H H21C 0.9822 0.7024 0.3465 0.104 Uiso calc R 1
C C22 -0.0592(2) 0.7846(5) 0.0444(2) 0.0583(9) Uani d . 1
H H22A -0.1079 0.8711 0.0175 0.087 Uiso calc R 1
H H22B -0.0376 0.8016 0.1018 0.087 Uiso calc R 1
H H22C -0.0899 0.6735 0.0311 0.087 Uiso calc R 1
N N1 0.45796(16) 0.4296(3) 0.14268(15) 0.0451(6) Uani d . 1
O O1 0.43561(17) -0.0761(3) 0.12028(19) 0.0785(8) Uani d . 1
O O2 0.91367(15) 0.6923(3) 0.22939(13) 0.0614(6) Uani d . 1
O O3 0.02622(15) 0.7956(3) 0.01916(13) 0.0572(6) Uani d . 1

loop_
_atom_site_aniso_label
_atom_site_aniso_U_11
_atom_site_aniso_U_22
_atom_site_aniso_U_33
_atom_site_aniso_U_12
_atom_site_aniso_U_13
_atom_site_aniso_U_23
C2 0.0278(13) 0.0504(16) 0.0437(14) 0.0004(12) 0.0109(11) 0.0018(12)
C3 0.0321(14) 0.0487(16) 0.0465(15) 0.0016(12) 0.0145(12) 0.0041(12)
C4 0.0365(15) 0.0428(17) 0.0587(18) -0.0027(12) 0.0160(13) -0.0059(13)
C5 0.0323(15) 0.0490(17) 0.0615(18) -0.0029(12) 0.0102(13) -0.0046(14)
C6 0.0290(13) 0.0486(16) 0.0475(15) 0.0016(11) 0.0129(11) -0.0004(12)
C7 0.0368(15) 0.0480(18) 0.080(2) 0.0054(13) 0.0223(15) 0.0078(15)
C8 0.0468(18) 0.060(2) 0.107(3) 0.0027(15) 0.0401(19) -0.0070(19)
C9 0.0292(13) 0.0446(15) 0.0437(14) 0.0004(11) 0.0094(11) -0.0019(12)
C10 0.0336(14) 0.0506(16) 0.0433(15) -0.0004(12) 0.0124(11) 0.0045(12)
C11 0.0280(13) 0.0567(18) 0.0435(15) 0.0014(12) 0.0056(11) 0.0035(13)
C12 0.0317(14) 0.0445(16) 0.0511(16) -0.0017(12) 0.0125(12) -0.0010(13)
C13 0.0435(16) 0.0490(17) 0.0496(16) -0.0021(13) 0.0124(13) 0.0087(13)
C14 0.0346(15) 0.0544(18) 0.0449(15) 0.0006(13) 0.0040(12) 0.0060(13)
C15 0.0266(13) 0.0485(16) 0.0428(14) -0.0004(11) 0.0099(11) -0.0020(12)
C16 0.0325(14) 0.0616(19) 0.0550(17) -0.0008(13) 0.0226(13) 0.0010(14)
C17 0.0392(15) 0.0566(18) 0.0528(16) 0.0026(13) 0.0213(13) 0.0106(14)
C18 0.0303(14) 0.0456(15) 0.0490(15) -0.0002(12) 0.0118(11) -0.0025(12)
C19 0.0274(13) 0.0550(17) 0.0561(17) -0.0013(12) 0.0201(12) -0.0013(14)
C20 0.0329(14) 0.0506(17) 0.0496(16) -0.0029(12) 0.0165(12) 0.0033(13)
C21 0.0327(16) 0.082(2) 0.081(2) -0.0140(16) 0.0043(15) 0.0105(19)
C22 0.0329(15) 0.066(2) 0.076(2) 0.0050(14) 0.0195(14) -0.0070(17)
N1 0.0272(12) 0.0445(14) 0.0599(15) -0.0008(10) 0.0106(10) -0.0070(12)
O1 0.0477(14) 0.0490(15) 0.141(2) -0.0038(11) 0.0357(14) -0.0003(14)
O2 0.0366(11) 0.0731(16) 0.0672(14) -0.0154(10) 0.0090(10) 0.0132(11)
O3 0.0362(11) 0.0648(14) 0.0737(14) 0.0122(10) 0.0231(10) 0.0125(11)

loop_
_atom_type_symbol
_atom_type_description
_atom_type_scat_dispersion_real
_atom_type_scat_dispersion_imag
_atom_type_scat_source
C C 0.0033 0.0016 'International Tables Vol C Tables 4.2.6.8 and 6.1.1.4'
H H 0.0000 0.0000 'International Tables Vol C Tables 4.2.6.8 and 6.1.1.4'
N N 0.0061 0.0033 'International Tables Vol C Tables 4.2.6.8 and 6.1.1.4'
O O 0.0106 0.0060 'International Tables Vol C Tables 4.2.6.8 and 6.1.1.4'

loop_
_geom_angle_atom_site_label_1
_geom_angle_atom_site_label_2
_geom_angle_atom_site_label_3
_geom_angle
N1 C2 C9 110.8(2)
N1 C2 C3 108.6(2)
C9 C2 C3 112.2(2)
N1 C2 H2 108.4
C9 C2 H2 108.4
C3 C2 H2 108.4
C4 C3 C7 112.6(2)
C4 C3 C2 107.6(2)
C7 C3 C2 114.3(2)
C4 C3 H3 107.3
C7 C3 H3 107.3
C2 C3 H3 107.3
O1 C4 C5 121.7(3)
O1 C4 C3 122.4(3)
C5 C4 C3 115.8(2)
C4 C5 C6 111.7(2)
C4 C5 H5A 109.3
C6 C5 H5A 109.3
C4 C5 H5B 109.3
C6 C5 H5B 109.3
H5A C5 H5B 107.9
N1 C6 C15 111.1(2)
N1 C6 C5 107.5(2)
C15 C6 C5 111.4(2)
N1 C6 H6 108.9
C15 C6 H6 108.9
C5 C6 H6 108.9
C8 C7 C3 115.3(3)
C8 C7 H7A 108.5
C3 C7 H7A 108.5
C8 C7 H7B 108.5
C3 C7 H7B 108.5
H7A C7 H7B 107.5
C7 C8 H8A 109.5
C7 C8 H8B 109.5
H8A C8 H8B 109.5
C7 C8 H8C 109.5
H8A C8 H8C 109.5
H8B C8 H8C 109.5
C10 C9 C14 117.9(2)
C10 C9 C2 120.6(2)
C14 C9 C2 121.5(2)
C9 C10 C11 121.4(3)
C9 C10 H10 119.3
C11 C10 H10 119.3
C12 C11 C10 119.5(2)
C12 C11 H11 120.3
C10 C11 H11 120.3
C11 C12 C13 119.9(3)
C11 C12 O2 124.9(2)
C13 C12 O2 115.2(2)
C14 C13 C12 120.3(3)
C14 C13 H13 119.9
C12 C13 H13 119.9
C13 C14 C9 121.0(2)
C13 C14 H14 119.5
C9 C14 H14 119.5
C20 C15 C16 117.7(2)
C20 C15 C6 120.7(2)
C16 C15 C6 121.5(2)
C17 C16 C15 121.0(3)
C17 C16 H16 119.5
C15 C16 H16 119.5
C16 C17 C18 120.5(3)
C16 C17 H17 119.7
C18 C17 H17 119.7
O3 C18 C19 125.3(2)
O3 C18 C17 115.1(3)
C19 C18 C17 119.6(3)
C18 C19 C20 119.3(2)
C18 C19 H19 120.3
C20 C19 H19 120.3
C15 C20 C19 121.9(3)
C15 C20 H20 119.1
C19 C20 H20 119.1
O2 C21 H21A 109.5
O2 C21 H21B 109.5
H21A C21 H21B 109.5
O2 C21 H21C 109.5
H21A C21 H21C 109.5
H21B C21 H21C 109.5
O3 C22 H22A 109.5
O3 C22 H22B 109.5
H22A C22 H22B 109.5
O3 C22 H22C 109.5
H22A C22 H22C 109.5
H22B C22 H22C 109.5
C6 N1 C2 112.8(2)
C6 N1 H1 110(2)
C2 N1 H1 111(2)
C12 O2 C21 117.9(2)
C18 O3 C22 117.9(2)

loop_
_geom_bond_atom_site_label_1
_geom_bond_atom_site_label_2
_geom_bond_distance
C2 N1 1.468(3)
C2 C9 1.509(4)
C2 C3 1.554(4)
C2 H2 0.98
C3 C4 1.517(4)
C3 C7 1.521(4)
C3 H3 0.98
C4 O1 1.212(4)
C4 C5 1.502(4)
C5 C6 1.531(4)
C5 H5A 0.97
C5 H5B 0.97
C6 N1 1.464(3)
C6 C15 1.512(4)
C6 H6 0.98
C7 C8 1.511(4)
C7 H7A 0.97
C7 H7B 0.97
C8 H8A 0.96
C8 H8B 0.96
C8 H8C 0.96
C9 C10 1.382(4)
C9 C14 1.389(4)
C10 C11 1.395(4)
C10 H10 0.93
C11 C12 1.372(4)
C11 H11 0.93
C12 C13 1.380(4)
C12 O2 1.382(3)
C13 C14 1.379(4)
C13 H13 0.93
C14 H14 0.93
C15 C20 1.384(4)
C15 C16 1.391(4)
C16 C17 1.379(4)
C16 H16 0.93
C17 C18 1.385(4)
C17 H17 0.93
C18 O3 1.368(3)
C18 C19 1.379(4)
C19 C20 1.392(4)
C19 H19 0.93
C20 H20 0.93
C21 O2 1.413(4)
C21 H21A 0.96
C21 H21B 0.96
C21 H21C 0.96
C22 O3 1.418(3)
C22 H22A 0.96
C22 H22B 0.96
C22 H22C 0.96
N1 H1 0.90(3)

loop_
_geom_hbond_atom_site_label_D
_geom_hbond_atom_site_label_H
_geom_hbond_atom_site_label_A
_geom_hbond_site_symmetry_A
_geom_hbond_distance_DH
_geom_hbond_distance_HA
_geom_hbond_distance_DA
_geom_hbond_angle_DHA
_geom_hbond_publ_flag
C8 H8B Cg1 1_555 0.960 2.79 3.662(4) 152 y
C10 H10 Cg2 2_645 0.930 2.87 3.647(3) 142 y
C22 H22C Cg2 3_565 0.960 2.77 3.637(4) 151 y

loop_
_geom_torsion_atom_site_label_1
_geom_torsion_atom_site_label_2
_geom_torsion_atom_site_label_3
_geom_torsion_atom_site_label_4
_geom_torsion
N1 C2 C3 C4 -55.8(3)
C9 C2 C3 C4 -178.6(2)
N1 C2 C3 C7 178.4(2)
C9 C2 C3 C7 55.5(3)
C7 C3 C4 O1 -1.0(4)
C2 C3 C4 O1 -127.8(3)
C7 C3 C4 C5 176.9(3)
C2 C3 C4 C5 50.1(3)
O1 C4 C5 C6 128.2(3)
C3 C4 C5 C6 -49.7(3)
C4 C5 C6 N1 52.6(3)
C4 C5 C6 C15 174.6(2)
C4 C3 C7 C8 144.8(3)
C2 C3 C7 C8 -92.0(3)
N1 C2 C9 C10 133.4(3)
C3 C2 C9 C10 -105.0(3)
N1 C2 C9 C14 -48.8(4)
C3 C2 C9 C14 72.8(3)
C14 C9 C10 C11 -1.5(4)
C2 C9 C10 C11 176.3(3)
C9 C10 C11 C12 1.1(4)
C10 C11 C12 C13 -0.9(4)
C10 C11 C12 O2 178.8(3)
C11 C12 C13 C14 1.1(5)
O2 C12 C13 C14 -178.6(3)
C12 C13 C14 C9 -1.5(5)
C10 C9 C14 C13 1.7(4)
C2 C9 C14 C13 -176.1(3)
N1 C6 C15 C20 -146.8(3)
C5 C6 C15 C20 93.3(3)
N1 C6 C15 C16 35.8(4)
C5 C6 C15 C16 -84.1(3)
C20 C15 C16 C17 0.1(4)
C6 C15 C16 C17 177.6(3)
C15 C16 C17 C18 -0.2(5)
C16 C17 C18 O3 178.7(3)
C16 C17 C18 C19 0.1(4)
O3 C18 C19 C20 -178.4(3)
C17 C18 C19 C20 0.2(4)
C16 C15 C20 C19 0.2(4)
C6 C15 C20 C19 -177.3(2)
C18 C19 C20 C15 -0.3(4)
C15 C6 N1 C2 174.2(2)
C5 C6 N1 C2 -63.6(3)
C9 C2 N1 C6 -169.6(2)
C3 C2 N1 C6 66.7(3)
C11 C12 O2 C21 5.9(5)
C13 C12 O2 C21 -174.3(3)
C19 C18 O3 C22 -3.6(4)
C17 C18 O3 C22 177.8(3)
